data_4337841
loop_
_publ_author_name
'Babo, Jean-Marie'
'Diefenbach, Kariem'
'Albrecht-Schmitt, Thomas E'

_publ_section_title
;
 A6U3Sb2P8S32 (A = Rb, Cs): Quinary Uranium(IV) Thiophosphates Containing
 the [Sb(PS4)3](6-) Anion.
;
_journal_issue 7
_journal_name_full 'Inorganic chemistry'
_journal_page_first 3540
_journal_paper_doi 10.1021/ic403044x
_journal_volume 53
_journal_year 2014
_chemical_formula_sum 'Cs6 P8 S32 Sb2 U3'
_chemical_formula_weight 3028.73
_chemical_name_systematic
; 
 ? 
;
_space_group_IT_number 167
_symmetry_cell_setting trigonal
_symmetry_space_group_name_Hall '-R 3 2"c'
_symmetry_space_group_name_H-M 'R -3 c :H'
_atom_sites_solution_hydrogens constr
_atom_sites_solution_primary direct
_atom_sites_solution_secondary difmap
_audit_creation_method SHELXL-97
_cell_angle_alpha 90.00
_cell_angle_beta 90.00
_cell_angle_gamma 120.00
_cell_formula_units_Z 6
_cell_length_a 14.9846(13)
_cell_length_b 14.9846(13)
_cell_length_c 46.139(4)
_cell_measurement_temperature 296(2)
_cell_volume 8972.0(13)
_computing_structure_refinement 'SHELXL-97 (Sheldrick, 2008)'
_computing_structure_solution 'SHELXS-97 (Sheldrick, 2008)'
_diffrn_ambient_temperature 296(2)
_diffrn_measured_fraction_theta_full 0.990
_diffrn_measured_fraction_theta_max 0.990
_diffrn_radiation_monochromator graphite
_diffrn_radiation_source 'fine-focus sealed tube'
_diffrn_radiation_type MoK\a
_diffrn_radiation_wavelength 0.71073
_diffrn_reflns_av_R_equivalents 0.1066
_diffrn_reflns_av_sigmaI/netI 0.0618
_diffrn_reflns_limit_h_max 19
_diffrn_reflns_limit_h_min -7
_diffrn_reflns_limit_k_max 18
_diffrn_reflns_limit_k_min -19
_diffrn_reflns_limit_l_max 32
_diffrn_reflns_limit_l_min -29
_diffrn_reflns_number 8310
_diffrn_reflns_theta_full 24.81
_diffrn_reflns_theta_max 24.81
_diffrn_reflns_theta_min 1.80
_exptl_absorpt_coefficient_mu 13.932
_exptl_absorpt_correction_T_max 0.6339
_exptl_absorpt_correction_T_min 0.2494
_exptl_absorpt_correction_type empirical
_exptl_absorpt_process_details SHELXPREP
_exptl_crystal_density_diffrn 3.363
_exptl_crystal_density_method 'not measured'
_exptl_crystal_F_000 8040
_exptl_crystal_size_max 0.14
_exptl_crystal_size_mid 0.11
_exptl_crystal_size_min 0.04
_refine_diff_density_max 2.135
_refine_diff_density_min -1.629
_refine_diff_density_rms 0.194
_refine_ls_extinction_method none
_refine_ls_goodness_of_fit_ref 1.344
_refine_ls_hydrogen_treatment none
_refine_ls_matrix_type full
_refine_ls_number_parameters 84
_refine_ls_number_reflns 1630
_refine_ls_number_restraints 0
_refine_ls_restrained_S_all 1.344
_refine_ls_R_factor_all 0.0405
_refine_ls_R_factor_gt 0.0333
_refine_ls_shift/su_max 0.000
_refine_ls_shift/su_mean 0.000
_refine_ls_structure_factor_coef Fsqd
_refine_ls_weighting_details 'calc w=1/[\s^2^(Fo^2^)+(0.0265P)^2^+0.0000P] where P=(Fo^2^+2Fc^2^)/3'
_refine_ls_weighting_scheme calc
_refine_ls_wR_factor_gt 0.0933
_refine_ls_wR_factor_ref 0.0950
_reflns_number_gt 1388
_reflns_number_total 1630
_reflns_threshold_expression >2sigma(I)
_cod_data_source_file ic403044x_si_002.cif
_cod_data_source_block Cs6U3Sb2P8S32
_cod_depositor_comments
;
The following automatic conversions were performed:

'_exptl_absorpt_correction_type' value 'EMPIRICAL' changed to
'empirical' according to
/usr/data/users/saulius/automatic-downloads/rss-feeds/ACS/lib/dictionaries/cif_core.dic
dictionary named 'cif_core.dic' version 2.4.2 from 2011-04-26.

Automatic conversion script
Id: cif_fix_values 2281 2013-09-26 08:29:07Z andrius 

 Adding full bibliography for 4337840--4337841.cif.
;
_cod_original_sg_symbol_H-M R-3c
_cod_database_code 4337841

loop_
_symmetry_equiv_pos_as_xyz
'x, y, z'
'-y, x-y, z'
'-x+y, -x, z'
'y, x, -z+1/2'
'x-y, -y, -z+1/2'
'-x, -x+y, -z+1/2'
'x+2/3, y+1/3, z+1/3'
'-y+2/3, x-y+1/3, z+1/3'
'-x+y+2/3, -x+1/3, z+1/3'
'y+2/3, x+1/3, -z+5/6'
'x-y+2/3, -y+1/3, -z+5/6'
'-x+2/3, -x+y+1/3, -z+5/6'
'x+1/3, y+2/3, z+2/3'
'-y+1/3, x-y+2/3, z+2/3'
'-x+y+1/3, -x+2/3, z+2/3'
'y+1/3, x+2/3, -z+7/6'
'x-y+1/3, -y+2/3, -z+7/6'
'-x+1/3, -x+y+2/3, -z+7/6'
'-x, -y, -z'
'y, -x+y, -z'
'x-y, x, -z'
'-y, -x, z-1/2'
'-x+y, y, z-1/2'
'x, x-y, z-1/2'
'-x+2/3, -y+1/3, -z+1/3'
'y+2/3, -x+y+1/3, -z+1/3'
'x-y+2/3, x+1/3, -z+1/3'
'-y+2/3, -x+1/3, z-1/6'
'-x+y+2/3, y+1/3, z-1/6'
'x+2/3, x-y+1/3, z-1/6'
'-x+1/3, -y+2/3, -z+2/3'
'y+1/3, -x+y+2/3, -z+2/3'
'x-y+1/3, x+2/3, -z+2/3'
'-y+1/3, -x+2/3, z+1/6'
'-x+y+1/3, y+2/3, z+1/6'
'x+1/3, x-y+2/3, z+1/6'

loop_
_atom_site_label
_atom_site_type_symbol
_atom_site_fract_x
_atom_site_fract_y
_atom_site_fract_z
_atom_site_U_iso_or_equiv
_atom_site_adp_type
_atom_site_occupancy
_atom_site_symmetry_multiplicity
_atom_site_calc_flag
_atom_site_refinement_flags
U U 0.6667 0.16154(3) 0.0833 0.0240(2) Uani 1 2 d S
Sb Sb 1.0000 0.0000 0.03886(3) 0.0209(3) Uani 1 3 d S
Cs1 Cs 1.15596(6) 0.39637(5) 0.031003(19) 0.0443(3) Uani 0.96 1 d P
Cs2 Cs 0.5000 0.0000 0.0000 0.063(5) Uani 0.08 2 d SP
P1 P 0.90600(15) -0.25618(16) 0.05430(6) 0.0210(7) Uani 1 1 d .
P2 P 0.6667 0.3333 0.14110(11) 0.0194(12) Uani 1 3 d S
S1 S 0.79286(15) 0.33404(16) 0.04376(6) 0.0213(6) Uani 1 1 d .
S2 S 0.68675(16) 0.03855(17) 0.04280(6) 0.0273(7) Uani 1 1 d .
S3 S 1.02685(17) -0.12215(17) 0.07149(6) 0.0287(7) Uani 1 1 d .
S4 S 1.21715(17) 0.06579(17) 0.02084(6) 0.0269(7) Uani 1 1 d .
S5 S 0.46543(16) -0.00379(16) 0.07993(6) 0.0276(7) Uani 1 1 d .
S6 S 1.3333 0.6667 0.01707(12) 0.0359(14) Uani 1 3 d S

loop_
_atom_site_aniso_label
_atom_site_aniso_U_11
_atom_site_aniso_U_22
_atom_site_aniso_U_33
_atom_site_aniso_U_23
_atom_site_aniso_U_13
_atom_site_aniso_U_12
U 0.0237(2) 0.0247(2) 0.0231(6) -0.00027(11) -0.0005(2) 0.01186(12)
Sb 0.0238(3) 0.0238(3) 0.0152(10) 0.000 0.000 0.01190(15)
Cs1 0.0567(4) 0.0400(4) 0.0296(8) -0.0124(3) -0.0091(4) 0.0193(3)
Cs2 0.073(9) 0.074(9) 0.052(14) -0.036(9) -0.041(8) 0.046(8)
P1 0.0219(10) 0.0210(10) 0.021(2) 0.0031(10) 0.0015(10) 0.0113(8)
P2 0.0232(11) 0.0232(11) 0.012(4) 0.000 0.000 0.0116(6)
S1 0.0220(10) 0.0281(10) 0.016(2) -0.0004(10) 0.0008(9) 0.0140(8)
S2 0.0219(10) 0.0311(11) 0.028(2) -0.0102(11) -0.0036(10) 0.0127(9)
S3 0.0310(11) 0.0251(11) 0.024(2) 0.0017(11) -0.0124(11) 0.0097(9)
S4 0.0326(11) 0.0259(11) 0.022(2) -0.0038(10) 0.0016(11) 0.0143(9)
S5 0.0261(10) 0.0247(10) 0.029(2) 0.0050(10) -0.0060(10) 0.0105(9)
S6 0.0492(16) 0.0492(16) 0.009(4) 0.000 0.000 0.0246(8)

loop_
_atom_type_symbol
_atom_type_description
_atom_type_scat_dispersion_real
_atom_type_scat_dispersion_imag
_atom_type_scat_source
P P 0.1023 0.0942 'International Tables Vol C Tables 4.2.6.8 and 6.1.1.4'
S S 0.1246 0.1234 'International Tables Vol C Tables 4.2.6.8 and 6.1.1.4'
Sb Sb -0.5866 1.5461 'International Tables Vol C Tables 4.2.6.8 and 6.1.1.4'
Cs Cs -0.3680 2.1192 'International Tables Vol C Tables 4.2.6.8 and 6.1.1.4'
U U -9.6767 9.6646 'International Tables Vol C Tables 4.2.6.8 and 6.1.1.4'

loop_
_geom_angle_atom_site_label_1
_geom_angle_atom_site_label_2
_geom_angle_atom_site_label_3
_geom_angle
_geom_angle_site_symmetry_1
_geom_angle_site_symmetry_3
S2 U S2 86.89(11) . 18_654
S2 U S5 78.36(7) . .
S2 U S5 72.37(7) 18_654 .
S2 U S5 72.37(7) . 18_654
S2 U S5 78.35(7) 18_654 18_654
S5 U S5 139.33(9) . 18_654
S2 U S1 140.56(6) . 17_554
S2 U S1 91.75(7) 18_654 17_554
S5 U S1 138.27(7) . 17_554
S5 U S1 68.78(6) 18_654 17_554
S2 U S1 91.75(7) . 3_665
S2 U S1 140.56(6) 18_654 3_665
S5 U S1 68.78(6) . 3_665
S5 U S1 138.27(7) 18_654 3_665
S1 U S1 112.87(8) 17_554 3_665
S2 U S1 151.36(6) . 18_654
S2 U S1 85.94(7) 18_654 18_654
S5 U S1 73.05(7) . 18_654
S5 U S1 132.67(7) 18_654 18_654
S1 U S1 67.40(8) 17_554 18_654
S1 U S1 76.69(8) 3_665 18_654
S2 U S1 85.94(7) . .
S2 U S1 151.36(6) 18_654 .
S5 U S1 132.67(7) . .
S5 U S1 73.05(7) 18_654 .
S1 U S1 76.69(8) 17_554 .
S1 U S1 67.40(8) 3_665 .
S1 U S1 112.49(8) 18_654 .
S2 U Cs2 110.02(5) . 18_654
S2 U Cs2 44.34(5) 18_654 18_654
S5 U Cs2 113.68(5) . 18_654
S5 U Cs2 54.54(6) 18_654 18_654
S1 U Cs2 49.86(4) 17_554 18_654
S1 U Cs2 158.22(5) 3_665 18_654
S1 U Cs2 83.36(5) 18_654 18_654
S1 U Cs2 113.64(4) . 18_654
S2 U Cs2 44.34(5) . .
S2 U Cs2 110.02(5) 18_654 .
S5 U Cs2 54.54(6) . .
S5 U Cs2 113.68(5) 18_654 .
S1 U Cs2 158.22(5) 17_554 .
S1 U Cs2 49.86(4) 3_665 .
S1 U Cs2 113.64(5) 18_654 .
S1 U Cs2 83.36(5) . .
Cs2 U Cs2 150.245(11) 18_654 .
S3 Sb S3 88.76(9) . 2_645
S3 Sb S3 88.76(9) . 3_765
S3 Sb S3 88.76(9) 2_645 3_765
S4 Cs1 S4 58.42(7) 2_645 21_545
S4 Cs1 S3 131.01(7) 2_645 18_764
S4 Cs1 S3 134.39(6) 21_545 18_764
S4 Cs1 S6 156.84(8) 2_645 .
S4 Cs1 S6 116.72(9) 21_545 .
S3 Cs1 S6 70.03(9) 18_764 .
S4 Cs1 Cs2 85.49(4) 2_645 2_655
S4 Cs1 Cs2 106.22(4) 21_545 2_655
S3 Cs1 Cs2 118.33(4) 18_764 2_655
S6 Cs1 Cs2 74.04(3) . 2_655
S4 Cs1 S2 65.17(6) 2_645 20_665
S4 Cs1 S2 54.89(5) 21_545 20_665
S3 Cs1 S2 163.00(6) 18_764 20_665
S6 Cs1 S2 93.15(9) . 20_665
Cs2 Cs1 S2 51.66(3) 2_655 20_665
S4 Cs1 S5 89.40(5) 2_645 2_655
S4 Cs1 S5 147.01(5) 21_545 2_655
S3 Cs1 S5 71.15(5) 18_764 2_655
S6 Cs1 S5 89.67(7) . 2_655
Cs2 Cs1 S5 60.19(4) 2_655 2_655
S2 Cs1 S5 107.52(5) 20_665 2_655
S4 Cs1 S2 99.15(5) 2_645 3_765
S4 Cs1 S2 64.68(6) 21_545 3_765
S3 Cs1 S2 69.72(5) 18_764 3_765
S6 Cs1 S2 97.95(4) . 3_765
Cs2 Cs1 S2 164.18(5) 2_655 3_765
S2 Cs1 S2 116.67(5) 20_665 3_765
S5 Cs1 S2 134.50(6) 2_655 3_765
S4 Cs1 S3 58.42(5) 2_645 2_645
S4 Cs1 S3 70.48(6) 21_545 2_645
S3 Cs1 S3 80.76(6) 18_764 2_645
S6 Cs1 S3 144.22(6) . 2_645
Cs2 Cs1 S3 140.26(4) 2_655 2_645
S2 Cs1 S3 115.79(5) 20_665 2_645
S5 Cs1 S3 100.24(6) 2_655 2_645
S2 Cs1 S3 51.35(5) 3_765 2_645
S4 Cs1 Cs2 126.53(4) 2_645 3_765
S4 Cs1 Cs2 69.96(4) 21_545 3_765
S3 Cs1 Cs2 77.41(4) 18_764 3_765
S6 Cs1 Cs2 61.07(2) . 3_765
Cs2 Cs1 Cs2 123.62(2) 2_655 3_765
S2 Cs1 Cs2 96.88(4) 20_665 3_765
S5 Cs1 Cs2 143.03(4) 2_655 3_765
S2 Cs1 Cs2 42.24(4) 3_765 3_765
S3 Cs1 Cs2 93.30(4) 2_645 3_765
S4 Cs1 Cs1 80.64(5) 2_645 17_554
S4 Cs1 Cs1 115.17(5) 21_545 17_554
S3 Cs1 Cs1 50.49(4) 18_764 17_554
S6 Cs1 Cs1 118.61(9) . 17_554
Cs2 Cs1 Cs1 119.034(14) 2_655 17_554
S2 Cs1 Cs1 144.43(4) 20_665 17_554
S5 Cs1 Cs1 60.61(4) 2_655 17_554
S2 Cs1 Cs1 76.74(4) 3_765 17_554
S3 Cs1 Cs1 44.88(4) 2_645 17_554
Cs2 Cs1 Cs1 111.854(11) 3_765 17_554
S2 Cs2 S2 180.00(9) 19_655 .
S2 Cs2 S1 74.65(6) 19_655 21_545
S2 Cs2 S1 105.35(6) . 21_545
S2 Cs2 S1 105.35(6) 19_655 3_665
S2 Cs2 S1 74.65(6) . 3_665
S1 Cs2 S1 180.00(10) 21_545 3_665
S2 Cs2 Cs1 114.94(5) 19_655 21_545
S2 Cs2 Cs1 65.06(5) . 21_545
S1 Cs2 Cs1 90.04(4) 21_545 21_545
S1 Cs2 Cs1 89.96(4) 3_665 21_545
S2 Cs2 Cs1 65.06(5) 19_655 3_665
S2 Cs2 Cs1 114.94(5) . 3_665
S1 Cs2 Cs1 89.96(4) 21_545 3_665
S1 Cs2 Cs1 90.04(4) 3_665 3_665
Cs1 Cs2 Cs1 180.00(5) 21_545 3_665
S2 Cs2 S5 59.91(6) 19_655 19_655
S2 Cs2 S5 120.09(6) . 19_655
S1 Cs2 S5 53.23(5) 21_545 19_655
S1 Cs2 S5 126.77(5) 3_665 19_655
Cs1 Cs2 S5 60.67(4) 21_545 19_655
Cs1 Cs2 S5 119.33(4) 3_665 19_655
S2 Cs2 S5 120.09(6) 19_655 .
S2 Cs2 S5 59.91(6) . .
S1 Cs2 S5 126.77(5) 21_545 .
S1 Cs2 S5 53.23(5) 3_665 .
Cs1 Cs2 S5 119.33(4) 21_545 .
Cs1 Cs2 S5 60.67(4) 3_665 .
S5 Cs2 S5 180.0 19_655 .
S2 Cs2 U 143.58(4) 19_655 .
S2 Cs2 U 36.42(4) . .
S1 Cs2 U 139.96(4) 21_545 .
S1 Cs2 U 40.04(4) 3_665 .
Cs1 Cs2 U 82.321(14) 21_545 .
Cs1 Cs2 U 97.679(14) 3_665 .
S5 Cs2 U 142.35(3) 19_655 .
S5 Cs2 U 37.65(3) . .
S2 Cs2 U 36.42(4) 19_655 19_655
S2 Cs2 U 143.58(4) . 19_655
S1 Cs2 U 40.04(4) 21_545 19_655
S1 Cs2 U 139.96(4) 3_665 19_655
Cs1 Cs2 U 97.678(14) 21_545 19_655
Cs1 Cs2 U 82.322(14) 3_665 19_655
S5 Cs2 U 37.65(3) 19_655 19_655
S5 Cs2 U 142.35(3) . 19_655
U Cs2 U 180.0 . 19_655
S2 Cs2 Cs1 51.38(4) 19_655 20_565
S2 Cs2 Cs1 128.62(4) . 20_565
S1 Cs2 Cs1 121.04(4) 21_545 20_565
S1 Cs2 Cs1 58.96(4) 3_665 20_565
Cs1 Cs2 Cs1 92.487(18) 21_545 20_565
Cs1 Cs2 Cs1 87.513(18) 3_665 20_565
S5 Cs2 Cs1 77.76(3) 19_655 20_565
S5 Cs2 Cs1 102.24(3) . 20_565
U Cs2 Cs1 98.604(12) . 20_565
U Cs2 Cs1 81.395(12) 19_655 20_565
S2 Cs2 Cs1 128.62(4) 19_655 2_645
S2 Cs2 Cs1 51.38(4) . 2_645
S1 Cs2 Cs1 58.96(4) 21_545 2_645
S1 Cs2 Cs1 121.04(4) 3_665 2_645
Cs1 Cs2 Cs1 87.513(18) 21_545 2_645
Cs1 Cs2 Cs1 92.487(18) 3_665 2_645
S5 Cs2 Cs1 102.24(3) 19_655 2_645
S5 Cs2 Cs1 77.76(3) . 2_645
U Cs2 Cs1 81.396(12) . 2_645
U Cs2 Cs1 98.605(12) 19_655 2_645
Cs1 Cs2 Cs1 180.00(2) 20_565 2_645
S4 P1 S5 113.86(14) 3_765 17_544
S4 P1 S2 112.91(17) 3_765 2_645
S5 P1 S2 106.11(13) 17_544 2_645
S4 P1 S3 107.94(13) 3_765 .
S5 P1 S3 107.57(16) 17_544 .
S2 P1 S3 108.20(13) 2_645 .
S6 P2 S1 113.99(14) 34_665 16_544
S6 P2 S1 113.99(14) 34_665 18_654
S1 P2 S1 104.60(16) 16_544 18_654
S6 P2 S1 113.98(14) 34_665 17_554
S1 P2 S1 104.60(16) 16_544 17_554
S1 P2 S1 104.60(16) 18_654 17_554
P2 S1 U 94.01(11) 16_544 2_655
P2 S1 U 93.61(11) 16_544 .
U S1 U 98.48(8) 2_655 .
P2 S1 Cs2 104.75(13) 16_544 2_655
U S1 Cs2 90.10(5) 2_655 2_655
U S1 Cs2 159.17(7) . 2_655
P1 S2 U 91.21(11) 3_765 .
P1 S2 Cs2 155.65(15) 3_765 .
U S2 Cs2 99.23(6) . .
P1 S2 Cs1 92.38(11) 3_765 21_545
U S2 Cs1 114.14(7) . 21_545
Cs2 S2 Cs1 63.28(5) . 21_545
P1 S2 Cs1 99.95(9) 3_765 2_645
U S2 Cs1 139.36(9) . 2_645
Cs2 S2 Cs1 86.38(5) . 2_645
Cs1 S2 Cs1 104.37(6) 21_545 2_645
P1 S3 Sb 95.42(11) . .
P1 S3 Cs1 128.34(12) . 18_754
Sb S3 Cs1 135.15(8) . 18_754
P1 S3 Cs1 93.79(11) . 3_765
Sb S3 Cs1 103.97(9) . 3_765
Cs1 S3 Cs1 84.63(5) 18_754 3_765
P1 S4 Cs1 116.54(13) 2_645 3_765
P1 S4 Cs1 98.47(10) 2_645 20_665
Cs1 S4 Cs1 112.67(6) 3_765 20_665
P1 S5 U 90.30(10) 17_444 .
P1 S5 Cs2 132.06(12) 17_444 .
U S5 Cs2 87.81(7) . .
P1 S5 Cs1 119.35(10) 17_444 3_665
U S5 Cs1 145.12(9) . 3_665
Cs2 S5 Cs1 59.14(4) . 3_665
P2 S6 Cs1 100.22(9) 28_665 3_775
P2 S6 Cs1 100.22(9) 28_665 .
Cs1 S6 Cs1 116.92(5) 3_775 .
P2 S6 Cs1 100.23(9) 28_665 2_755
Cs1 S6 Cs1 116.92(5) 3_775 2_755
Cs1 S6 Cs1 116.92(5) . 2_755

loop_
_geom_bond_atom_site_label_1
_geom_bond_atom_site_label_2
_geom_bond_distance
_geom_bond_site_symmetry_2
U S2 2.746(2) .
U S2 2.746(2) 18_654
U S5 2.790(2) .
U S5 2.790(2) 18_654
U S1 2.936(2) 17_554
U S1 2.936(2) 3_665
U S1 2.950(2) 18_654
U S1 2.950(2) .
Sb S3 2.552(2) .
Sb S3 2.552(2) 2_645
Sb S3 2.552(2) 3_765
Cs1 S4 3.541(2) 2_645
Cs1 S4 3.571(3) 21_545
Cs1 S3 3.614(3) 18_764
Cs1 S6 3.6217(12) .
Cs1 S2 3.737(3) 20_665
Cs1 S5 3.738(3) 2_655
Cs1 S2 3.757(2) 3_765
Cs1 S3 3.951(3) 2_645
Cs2 S2 3.232(2) 19_655
Cs2 S2 3.232(2) .
Cs2 S1 3.489(2) 21_545
Cs2 S1 3.489(2) 3_665
Cs2 S5 3.720(3) 19_655
Cs2 S5 3.721(3) .
P1 S4 1.992(3) 3_765
P1 S5 2.037(3) 17_544
P1 S2 2.053(3) 2_645
P1 S3 2.075(3) .
P2 S6 1.967(8) 34_665
P2 S1 2.064(3) 16_544
P2 S1 2.064(3) 18_654
P2 S1 2.064(3) 17_554
S1 P2 2.064(3) 16_544
S1 U 2.936(2) 2_655
S1 Cs2 3.489(2) 2_655
S2 P1 2.053(3) 3_765
S2 Cs1 3.737(3) 21_545
S2 Cs1 3.757(2) 2_645
S3 Cs1 3.614(3) 18_754
S3 Cs1 3.951(3) 3_765
S4 P1 1.992(3) 2_645
S4 Cs1 3.541(2) 3_765
S4 Cs1 3.571(3) 20_665
S5 P1 2.036(3) 17_444
S5 Cs1 3.738(3) 3_665
S6 P2 1.967(8) 28_665
S6 Cs1 3.6217(12) 3_775
S6 Cs1 3.6218(12) 2_755
